data_7213166
loop_
_publ_author_name
'Graham, Stephen R.'
'Murphy, John A.'
'Kennedy, Alan R.'

_publ_section_title
;
 Hypophosphite mediated carbon--carbon bond formation: total synthesis of
 epialboatrin and structural revision of alboatrin
;
_journal_issue 21
_journal_name_full 'Journal of the Chemical Society, Perkin Transactions 1'
_journal_page_first 3071
_journal_paper_doi 10.1039/a907032j
_journal_year 1999
_chemical_formula_sum 'C14 H18 O3'
_chemical_formula_weight 234.28
_chemical_name_common Alboatrin
_space_group_IT_number 14
_symmetry_cell_setting monoclinic
_symmetry_space_group_name_Hall '-P 2yn'
_symmetry_space_group_name_H-M 'P 1 21/n 1'
_atom_sites_solution_hydrogens geom
_atom_sites_solution_primary direct
_atom_sites_solution_secondary difmap
_audit_creation_method SHELXL-97
_cell_angle_alpha 90.00
_cell_angle_beta 98.05(4)
_cell_angle_gamma 90.00
_cell_formula_units_Z 4
_cell_length_a 8.886(4)
_cell_length_b 13.659(6)
_cell_length_c 10.369(6)
_cell_measurement_reflns_used 22
_cell_measurement_temperature 295(2)
_cell_measurement_theta_max 15.28
_cell_measurement_theta_min 11.77
_cell_volume 1246.1(11)
_computing_cell_refinement
;

MSC/Rigaku diffractometer control software

;
_computing_data_collection
;

MSC/Rigaku diffractometer control software

;
_computing_data_reduction TeXsan
_computing_molecular_graphics ORTEPII
_computing_publication_material 'SHELXL-97 (Sheldrick, 1997)'
_computing_structure_refinement 'SHELXL-97 (Sheldrick, 1997)'
_computing_structure_solution SAPI
_diffrn_ambient_temperature 295(2)
_diffrn_measured_fraction_theta_full 0.950
_diffrn_measured_fraction_theta_max 0.950
_diffrn_measurement_device_type 'Rigaku AFC7S Diffractometer'
_diffrn_measurement_method \w/2\q
_diffrn_radiation_monochromator graphite
_diffrn_radiation_source 'fine-focus sealed tube'
_diffrn_radiation_type MoK\a
_diffrn_radiation_wavelength 0.71069
_diffrn_reflns_av_R_equivalents 0.0692
_diffrn_reflns_av_sigmaI/netI 0.0791
_diffrn_reflns_limit_h_max 10
_diffrn_reflns_limit_h_min 0
_diffrn_reflns_limit_k_max 15
_diffrn_reflns_limit_k_min -15
_diffrn_reflns_limit_l_max 11
_diffrn_reflns_limit_l_min -11
_diffrn_reflns_number 4049
_diffrn_reflns_theta_full 24.09
_diffrn_reflns_theta_max 24.09
_diffrn_reflns_theta_min 2.75
_diffrn_standards_decay_% 0
_diffrn_standards_interval_count 150
_diffrn_standards_number 3
_exptl_absorpt_coefficient_mu 0.087
_exptl_absorpt_correction_type none
_exptl_crystal_colour colourless
_exptl_crystal_density_diffrn 1.249
_exptl_crystal_density_method 'not measured'
_exptl_crystal_description rhomb
_exptl_crystal_F_000 504
_exptl_crystal_size_max 0.65
_exptl_crystal_size_mid 0.45
_exptl_crystal_size_min 0.15
_refine_diff_density_max 0.166
_refine_diff_density_min -0.163
_refine_diff_density_rms 0.036
_refine_ls_extinction_method none
_refine_ls_goodness_of_fit_ref 1.034
_refine_ls_hydrogen_treatment calc
_refine_ls_matrix_type full
_refine_ls_number_parameters 158
_refine_ls_number_reflns 1973
_refine_ls_number_restraints 0
_refine_ls_restrained_S_all 1.034
_refine_ls_R_factor_all 0.0868
_refine_ls_R_factor_gt 0.0528
_refine_ls_shift/su_max 0.000
_refine_ls_shift/su_mean 0.000
_refine_ls_structure_factor_coef Fsqd
_refine_ls_weighting_details 'w=1/[\s^2^(Fo^2^)+(0.0565P)^2^+0.0000P] where P=(Fo^2^+2Fc^2^)/3'
_refine_ls_weighting_scheme calc
_refine_ls_wR_factor_gt 0.1335
_refine_ls_wR_factor_ref 0.1495
_reflns_number_gt 1251
_reflns_number_total 1973
_reflns_threshold_expression I>2sigma(I)
_cod_data_source_file 907032jsup1.cif
_cod_data_source_block m20
_cod_depositor_comments
;
The following automatic conversions were performed:

'_refine_ls_weighting_scheme' value 'calc
w=1/[\s^2^(Fo^2^)+(0.0565P)^2^+0.0000P] where P=(Fo^2^+2Fc^2^)/3' was
changed to 'calc'. New tag '_refine_ls_weighting_details' was
created. The value of the new tag was set to
'w=1/[\s^2^(Fo^2^)+(0.0565P)^2^+0.0000P] where P=(Fo^2^+2Fc^2^)/3'.

Automatic conversion script
Id: cif_fix_values 3143 2015-03-26 13:38:13Z robertas 
;
_cod_original_sg_symbol_H-M P21/n
_cod_database_code 7213166

loop_
_symmetry_equiv_pos_as_xyz
'x, y, z'
'-x+1/2, y+1/2, -z+1/2'
'-x, -y, -z'
'x-1/2, -y-1/2, z-1/2'

loop_
_atom_site_label
_atom_site_type_symbol
_atom_site_fract_x
_atom_site_fract_y
_atom_site_fract_z
_atom_site_U_iso_or_equiv
_atom_site_adp_type
_atom_site_occupancy
_atom_site_calc_flag
_atom_site_refinement_flags
O1 O 0.0187(2) -0.05850(15) 0.2755(2) 0.0774(7) Uani 1 d .
H1 H -0.0038 -0.0003 0.2764 0.093 Uiso 1 calc R
O2 O 0.4344(2) -0.27014(13) 0.3291(3) 0.0872(8) Uani 1 d .
O3 O 0.5808(2) -0.36625(13) 0.22033(18) 0.0668(6) Uani 1 d .
C1 C 0.1735(3) -0.06807(19) 0.2913(3) 0.0528(6) Uani 1 d .
C2 C 0.2311(3) -0.16150(18) 0.3005(2) 0.0541(7) Uani 1 d .
H2 H 0.1663 -0.2153 0.2959 0.065 Uiso 1 calc R
C3 C 0.3870(3) -0.17429(17) 0.3166(2) 0.0509(6) Uani 1 d .
C4 C 0.4882(3) -0.09672(17) 0.3254(2) 0.0492(6) Uani 1 d .
C5 C 0.4272(3) -0.00193(18) 0.3166(2) 0.0504(6) Uani 1 d .
C6 C 0.2708(3) 0.01151(19) 0.2990(2) 0.0547(7) Uani 1 d .
H6 H 0.2310 0.0746 0.2924 0.066 Uiso 1 calc R
C7 C 0.5309(3) 0.08585(18) 0.3275(3) 0.0664(8) Uani 1 d .
H7A H 0.4713 0.1446 0.3265 0.100 Uiso 1 calc R
H7B H 0.5878 0.0866 0.2553 0.100 Uiso 1 calc R
H7C H 0.5996 0.0824 0.4075 0.100 Uiso 1 calc R
C8 C 0.6556(3) -0.1180(2) 0.3460(3) 0.0619(7) Uani 1 d .
H8A H 0.6922 -0.1193 0.4386 0.074 Uiso 1 calc R
H8B H 0.7090 -0.0663 0.3070 0.074 Uiso 1 calc R
C9 C 0.6892(3) -0.21635(17) 0.2854(3) 0.0556(7) Uani 1 d .
H9 H 0.7941 -0.2336 0.3200 0.067 Uiso 1 calc R
C10 C 0.5886(3) -0.29825(19) 0.3237(3) 0.0560(7) Uani 1 d .
C11 C 0.6407(5) -0.3520(3) 0.4479(3) 0.0979(12) Uani 1 d .
H11A H 0.5712 -0.4043 0.4581 0.147 Uiso 1 calc R
H11B H 0.6438 -0.3076 0.5201 0.147 Uiso 1 calc R
H11C H 0.7403 -0.3783 0.4452 0.147 Uiso 1 calc R
C12 C 0.5707(4) -0.3085(3) 0.1027(3) 0.0867(10) Uani 1 d .
H12A H 0.4673 -0.2863 0.0764 0.104 Uiso 1 calc R
H12B H 0.6026 -0.3465 0.0324 0.104 Uiso 1 calc R
C13 C 0.6756(3) -0.22244(19) 0.1357(3) 0.0620(7) Uani 1 d .
H13 H 0.7756 -0.2410 0.1142 0.074 Uiso 1 calc R
C14 C 0.6260(5) -0.1310(3) 0.0579(3) 0.1044(13) Uani 1 d .
H14A H 0.6145 -0.1458 -0.0334 0.157 Uiso 1 calc R
H14B H 0.7014 -0.0808 0.0775 0.157 Uiso 1 calc R
H14C H 0.5307 -0.1085 0.0806 0.157 Uiso 1 calc R

loop_
_atom_site_aniso_label
_atom_site_aniso_U_11
_atom_site_aniso_U_22
_atom_site_aniso_U_33
_atom_site_aniso_U_23
_atom_site_aniso_U_13
_atom_site_aniso_U_12
O1 0.0435(11) 0.0621(11) 0.1265(18) -0.0024(13) 0.0114(11) 0.0010(10)
O2 0.0566(12) 0.0412(10) 0.171(2) 0.0003(12) 0.0405(13) 0.0021(10)
O3 0.0771(14) 0.0520(10) 0.0730(12) -0.0104(9) 0.0167(10) -0.0082(10)
C1 0.0374(14) 0.0562(14) 0.0648(16) -0.0048(13) 0.0075(11) -0.0016(12)
C2 0.0481(16) 0.0462(14) 0.0703(17) -0.0059(12) 0.0162(12) -0.0065(12)
C3 0.0467(16) 0.0395(13) 0.0682(16) -0.0064(11) 0.0136(12) 0.0018(11)
C4 0.0427(14) 0.0477(14) 0.0572(14) -0.0061(11) 0.0071(11) -0.0047(12)
C5 0.0509(16) 0.0440(13) 0.0565(14) -0.0040(11) 0.0079(11) -0.0060(12)
C6 0.0494(16) 0.0452(13) 0.0698(17) 0.0005(12) 0.0089(12) 0.0020(12)
C7 0.0633(19) 0.0466(14) 0.090(2) -0.0057(14) 0.0126(15) -0.0124(14)
C8 0.0460(16) 0.0561(15) 0.0828(18) -0.0107(14) 0.0064(13) -0.0060(13)
C9 0.0410(14) 0.0522(15) 0.0730(17) -0.0019(13) 0.0063(12) 0.0047(13)
C10 0.0531(16) 0.0512(14) 0.0634(16) -0.0033(12) 0.0073(12) 0.0051(13)
C11 0.118(3) 0.098(2) 0.072(2) 0.0195(19) -0.004(2) -0.014(2)
C12 0.092(3) 0.105(2) 0.0613(18) 0.0020(18) 0.0054(16) -0.027(2)
C13 0.0546(16) 0.0598(16) 0.0735(18) 0.0045(14) 0.0157(13) 0.0022(15)
C14 0.140(4) 0.093(2) 0.087(2) 0.026(2) 0.038(2) 0.035(3)

loop_
_atom_type_symbol
_atom_type_description
_atom_type_scat_dispersion_real
_atom_type_scat_dispersion_imag
_atom_type_scat_source
O O 0.0106 0.0060 'International Tables Vol C Tables 4.2.6.8 and 6.1.1.4'
C C 0.0033 0.0016 'International Tables Vol C Tables 4.2.6.8 and 6.1.1.4'
H H 0.0000 0.0000 'International Tables Vol C Tables 4.2.6.8 and 6.1.1.4'

loop_
_geom_angle_atom_site_label_1
_geom_angle_atom_site_label_2
_geom_angle_atom_site_label_3
_geom_angle
C3 O2 C10 122.3(2)
C10 O3 C12 105.8(2)
O1 C1 C2 117.1(2)
O1 C1 C6 122.7(2)
C2 C1 C6 120.2(2)
C1 C2 C3 118.9(2)
O2 C3 C2 114.8(2)
O2 C3 C4 122.3(2)
C2 C3 C4 122.8(2)
C3 C4 C5 117.5(2)
C3 C4 C8 118.8(2)
C5 C4 C8 123.7(2)
C6 C5 C4 120.1(2)
C6 C5 C7 119.7(2)
C4 C5 C7 120.2(2)
C1 C6 C5 120.6(2)
C4 C8 C9 111.0(2)
C10 C9 C8 112.5(2)
C10 C9 C13 104.9(2)
C8 C9 C13 117.9(2)
O3 C10 O2 105.1(2)
O3 C10 C11 107.9(2)
O2 C10 C11 106.2(3)
O3 C10 C9 104.7(2)
O2 C10 C9 114.5(2)
C11 C10 C9 117.6(3)
O3 C12 C13 105.7(2)
C12 C13 C14 113.3(3)
C12 C13 C9 103.2(2)
C14 C13 C9 117.8(2)

loop_
_geom_bond_atom_site_label_1
_geom_bond_atom_site_label_2
_geom_bond_distance
O1 C1 1.369(3)
O2 C3 1.376(3)
O2 C10 1.431(3)
O3 C10 1.413(3)
O3 C12 1.445(4)
C1 C2 1.373(4)
C1 C6 1.384(4)
C2 C3 1.383(4)
C3 C4 1.384(3)
C4 C5 1.401(4)
C4 C8 1.501(4)
C5 C6 1.388(4)
C5 C7 1.507(3)
C8 C9 1.530(4)
C9 C10 1.519(4)
C9 C13 1.542(4)
C10 C11 1.498(4)
C12 C13 1.509(4)
C13 C14 1.519(4)

loop_
_geom_torsion_atom_site_label_1
_geom_torsion_atom_site_label_2
_geom_torsion_atom_site_label_3
_geom_torsion_atom_site_label_4
_geom_torsion
O1 C1 C2 C3 -180.0(2)
C6 C1 C2 C3 -0.4(4)
C10 O2 C3 C2 168.9(2)
C10 O2 C3 C4 -13.9(4)
C1 C2 C3 O2 178.0(2)
C1 C2 C3 C4 0.8(4)
O2 C3 C4 C5 -177.4(2)
C2 C3 C4 C5 -0.4(4)
O2 C3 C4 C8 1.6(4)
C2 C3 C4 C8 178.6(2)
C3 C4 C5 C6 -0.3(4)
C8 C4 C5 C6 -179.2(2)
C3 C4 C5 C7 179.1(2)
C8 C4 C5 C7 0.2(4)
O1 C1 C6 C5 179.3(2)
C2 C1 C6 C5 -0.3(4)
C4 C5 C6 C1 0.7(4)
C7 C5 C6 C1 -178.8(2)
C3 C4 C8 C9 29.8(3)
C5 C4 C8 C9 -151.3(2)
C4 C8 C9 C10 -49.1(3)
C4 C8 C9 C13 73.3(3)
C12 O3 C10 O2 81.9(3)
C12 O3 C10 C11 -165.1(3)
C12 O3 C10 C9 -39.0(3)
C3 O2 C10 O3 -122.1(3)
C3 O2 C10 C11 123.7(3)
C3 O2 C10 C9 -7.8(4)
C8 C9 C10 O3 153.5(2)
C13 C9 C10 O3 24.1(3)
C8 C9 C10 O2 39.0(3)
C13 C9 C10 O2 -90.4(3)
C8 C9 C10 C11 -86.8(3)
C13 C9 C10 C11 143.8(3)
C10 O3 C12 C13 38.9(3)
O3 C12 C13 C14 -150.5(3)
O3 C12 C13 C9 -22.0(3)
C10 C9 C13 C12 -1.0(3)
C8 C9 C13 C12 -127.2(3)
C10 C9 C13 C14 124.7(3)
C8 C9 C13 C14 -1.4(4)
